data_9016117
loop_
_publ_author_name
'Gasperin, M.'

_publ_section_title
;
 Synthese et structure de trois niobouranates d'ions monovalents:
 TlNb2U2O11.5, KNbUO6, et RbNbUO6
 _cod_database_code 1001355
;
_journal_name_full 'Journal of Solid State Chemistry'
_journal_page_first 219
_journal_page_last 224
_journal_paper_doi 10.1016/0022-4596(87)90357-4
_journal_volume 67
_journal_year 1987
_chemical_formula_sum 'Nb O5.75 Tl0.5 U'
_space_group_IT_number 62
_symmetry_space_group_name_Hall '-P 2bc 2a'
_symmetry_space_group_name_H-M 'P m n b'
_cell_angle_alpha 90
_cell_angle_beta 90
_cell_angle_gamma 90
_cell_length_a 7.713
_cell_length_b 10.329
_cell_length_c 13.947
_cell_formula_units_Z 8
_cell_volume 1111.124
_database_code_amcsd 0013597
_exptl_crystal_density_diffrn 6.278
_cod_duplicate_entry 1001355
_cod_original_formula_sum 'U Nb Tl.5 O5.75'
_cod_database_code 9016117
_amcsd_formula_title TlNb2U2O11.5

loop_
_space_group_symop_operation_xyz
x,y,z
1/2-x,y,z
1/2+x,-y,-z
1/2+x,1/2-y,1/2+z
1/2-x,1/2+y,1/2-z
x,1/2+y,1/2-z
-x,1/2-y,1/2+z
-x,-y,-z

loop_
_atom_site_label
_atom_site_fract_x
_atom_site_fract_y
_atom_site_fract_z
_atom_site_occupancy
U1 0.25000 0.20460 0.21050 1.00000
U2 0.25000 0.83530 0.76120 1.00000
Nb1 0.49920 0.46090 0.10900 1.00000
Tl1 0.02000 0.86850 0.04180 0.50000
O1 0.25000 0.10890 0.10450 1.00000
O2 0.25000 0.40470 0.11780 1.00000
O3 0.25000 0.43430 0.63560 1.00000
O4 0.53060 0.29030 0.17150 1.00000
O5 0.25000 0.50200 0.85900 1.00000
O6 0.25000 0.23210 0.83860 1.00000
O7 0.25000 0.80130 0.18550 1.00000
O8 0.03490 0.57910 0.21950 1.00000
O9 0.05050 0.61330 0.01970 0.75000

loop_
_cod_related_entry_id
_cod_related_entry_database
_cod_related_entry_code
1 AMCSD 0013597
